data_7037095
loop_
_publ_author_name
'Yang, Jin-Xia'
'Zhai, Ji-Quan'
'Zhang, Xin'
'Qin, Ye-Yan'
'Yao, Yuan-Gen'

_publ_section_title
;
 Tuning different kinds of entangled metal-organic frameworks by modifying
 the spacer group of aliphatic dicarboxylate ligands and the reactant
 ratio.
;
_journal_issue 2
_journal_name_full 'Dalton transactions (Cambridge, England : 2003)'
_journal_page_first 711
_journal_page_last 723
_journal_paper_doi 10.1039/c5dt03731j
_journal_volume 45
_journal_year 2015
_chemical_formula_moiety 'C38 H48 Cd2 N4 O10'
_chemical_formula_sum 'C38 H48 Cd2 N4 O10'
_chemical_formula_weight 945.62
_chemical_name_systematic
; 
 ? 
;
_space_group_IT_number 13
_symmetry_cell_setting monoclinic
_symmetry_space_group_name_Hall '-P 2yc'
_symmetry_space_group_name_H-M 'P 1 2/c 1'
_atom_sites_solution_hydrogens geom
_atom_sites_solution_primary direct
_atom_sites_solution_secondary difmap
_audit_creation_method SHELXL-97
_audit_update_record
;
2015-04-28 deposited with the CCDC.
2015-11-04 downloaded from the CCDC.
;
_cell_angle_alpha 90.00
_cell_angle_beta 93.940(3)
_cell_angle_gamma 90.00
_cell_formula_units_Z 4
_cell_length_a 15.2083(5)
_cell_length_b 9.1886(3)
_cell_length_c 27.5808(8)
_cell_measurement_reflns_used 5425
_cell_measurement_temperature 293(2)
_cell_measurement_theta_max 29.0801
_cell_measurement_theta_min 2.5096
_cell_volume 3845.1(2)
_computing_cell_refinement 'Bruker FRAMBO'
_computing_data_collection 'Bruker FRAMBO'
_computing_data_reduction 'Bruker SAINT'
_computing_molecular_graphics 'Bruker SHELXTL'
_computing_publication_material 'Bruker SHELXTL'
_computing_structure_refinement 'SHELXL-97 (Sheldrick, 1997)'
_computing_structure_solution 'SHELXS-97 (Sheldrick, 1990)'
_diffrn_ambient_temperature 293(2)
_diffrn_measured_fraction_theta_full 0.999
_diffrn_measured_fraction_theta_max 0.999
_diffrn_measurement_device_type 'Xcalibur, Eos'
_diffrn_measurement_method '\w scans'
_diffrn_radiation_monochromator graphite
_diffrn_radiation_source 'fine-focus sealed tube'
_diffrn_radiation_type MoK\a
_diffrn_radiation_wavelength 0.71073
_diffrn_reflns_av_R_equivalents 0.0243
_diffrn_reflns_av_sigmaI/netI 0.0364
_diffrn_reflns_limit_h_max 15
_diffrn_reflns_limit_h_min -18
_diffrn_reflns_limit_k_max 6
_diffrn_reflns_limit_k_min -10
_diffrn_reflns_limit_l_max 31
_diffrn_reflns_limit_l_min -32
_diffrn_reflns_number 15224
_diffrn_reflns_theta_full 25.00
_diffrn_reflns_theta_max 25.00
_diffrn_reflns_theta_min 2.59
_diffrn_standards_decay_% none
_diffrn_standards_interval_count 0
_diffrn_standards_interval_time none
_diffrn_standards_number none
_exptl_absorpt_coefficient_mu 1.168
_exptl_absorpt_correction_T_max 1.00000
_exptl_absorpt_correction_T_min 0.64257
_exptl_absorpt_correction_type multi-scan
_exptl_absorpt_process_details crystalclear
_exptl_crystal_colour colorless
_exptl_crystal_density_diffrn 1.633
_exptl_crystal_density_method 'not measured'
_exptl_crystal_description prism
_exptl_crystal_F_000 1728
_exptl_crystal_size_max 0.3
_exptl_crystal_size_mid 0.2
_exptl_crystal_size_min 0.1
_refine_diff_density_max 0.468
_refine_diff_density_min -0.690
_refine_diff_density_rms 0.076
_refine_ls_extinction_method none
_refine_ls_goodness_of_fit_ref 1.018
_refine_ls_hydrogen_treatment mixed
_refine_ls_matrix_type full
_refine_ls_number_parameters 495
_refine_ls_number_reflns 6763
_refine_ls_number_restraints 0
_refine_ls_restrained_S_all 1.018
_refine_ls_R_factor_all 0.0460
_refine_ls_R_factor_gt 0.0309
_refine_ls_shift/su_max 0.001
_refine_ls_shift/su_mean 0.000
_refine_ls_structure_factor_coef Fsqd
_refine_ls_weighting_details 'calc w=1/[\s^2^(Fo^2^)+(0.0319P)^2^+1.8085P] where P=(Fo^2^+2Fc^2^)/3'
_refine_ls_weighting_scheme calc
_refine_ls_wR_factor_gt 0.0671
_refine_ls_wR_factor_ref 0.0747
_reflns_number_gt 5277
_reflns_number_total 6763
_reflns_threshold_expression >2sigma(I)
_cod_data_source_file c5dt03731j2.cif
_cod_data_source_block Compound-6
_cod_depositor_comments 'Adding full bibliography for 7037090--7037095.cif.'
_cod_original_sg_symbol_Hall '-P 2yc '
_cod_original_sg_symbol_H-M 'P 2/c'
_cod_database_code 7037095

loop_
_symmetry_equiv_pos_as_xyz
'x, y, z'
'-x, y, -z+1/2'
'-x, -y, -z'
'x, -y, z-1/2'

loop_
_atom_site_label
_atom_site_type_symbol
_atom_site_fract_x
_atom_site_fract_y
_atom_site_fract_z
_atom_site_U_iso_or_equiv
_atom_site_adp_type
_atom_site_occupancy
_atom_site_symmetry_multiplicity
_atom_site_calc_flag
_atom_site_refinement_flags
Cd1 Cd 0.102903(15) 0.33539(3) 0.129928(8) 0.02552(8) Uani 1 1 d .
Cd2 Cd 0.360181(16) 0.16540(3) -0.370392(8) 0.02705(8) Uani 1 1 d .
C1 C 0.0261(2) 0.0844(4) 0.09137(11) 0.0307(8) Uani 1 1 d .
C2 C -0.0151(3) -0.0489(4) 0.06690(12) 0.0407(9) Uani 1 1 d .
H2A H 0.0021 -0.1349 0.0857 0.049 Uiso 1 1 calc R
H2B H -0.0788 -0.0409 0.0659 0.049 Uiso 1 1 calc R
C3 C 0.0136(3) -0.0648(4) 0.01621(12) 0.0451(10) Uani 1 1 d .
H3A H -0.0121 -0.1528 0.0019 0.054 Uiso 1 1 calc R
H3B H 0.0772 -0.0751 0.0176 0.054 Uiso 1 1 calc R
C4 C 0.0339(2) 0.5955(4) 0.16222(12) 0.0298(8) Uani 1 1 d .
C5 C -0.0066(3) 0.7353(4) 0.17924(13) 0.0425(10) Uani 1 1 d .
H5A H -0.0563 0.7603 0.1569 0.051 Uiso 1 1 calc R
H5B H 0.0365 0.8127 0.1779 0.051 Uiso 1 1 calc R
C6 C -0.0378(3) 0.7282(4) 0.23046(12) 0.0456(10) Uani 1 1 d .
H6A H -0.0757 0.8111 0.2355 0.055 Uiso 1 1 calc R
H6B H -0.0726 0.6406 0.2337 0.055 Uiso 1 1 calc R
C7 C 0.1077(2) 0.2786(4) 0.25000(12) 0.0302(8) Uani 1 1 d .
H7A H 0.0734 0.3625 0.2492 0.036 Uiso 1 1 calc R
C8 C 0.1286(2) 0.2151(4) 0.29428(12) 0.0323(8) Uani 1 1 d .
H8A H 0.1077 0.2552 0.3222 0.039 Uiso 1 1 calc R
C9 C 0.1806(2) 0.0914(4) 0.29756(12) 0.0291(8) Uani 1 1 d .
C10 C 0.2065(2) 0.0377(4) 0.25388(13) 0.0370(9) Uani 1 1 d .
H10A H 0.2405 -0.0465 0.2538 0.044 Uiso 1 1 calc R
C11 C 0.1831(2) 0.1067(4) 0.21061(12) 0.0380(9) Uani 1 1 d .
H11A H 0.2023 0.0676 0.1821 0.046 Uiso 1 1 calc R
C12 C 0.3947(2) -0.0377(4) 0.53434(12) 0.0374(9) Uani 1 1 d .
H12A H 0.4305 -0.0883 0.5573 0.045 Uiso 1 1 calc R
C13 C 0.3949(2) -0.0792(4) 0.48653(12) 0.0366(9) Uani 1 1 d .
H13A H 0.4306 -0.1559 0.4779 0.044 Uiso 1 1 calc R
C14 C 0.3427(2) -0.0079(4) 0.45130(11) 0.0276(7) Uani 1 1 d .
C15 C 0.2895(3) 0.1012(4) 0.46736(13) 0.0409(9) Uani 1 1 d .
H15A H 0.2509 0.1500 0.4454 0.049 Uiso 1 1 calc R
C16 C 0.2933(3) 0.1378(4) 0.51577(13) 0.0409(9) Uani 1 1 d .
H16A H 0.2573 0.2128 0.5254 0.049 Uiso 1 1 calc R
C17 C 0.2092(2) 0.0196(4) 0.34490(12) 0.0403(9) Uani 1 1 d .
H17A H 0.1989 -0.0844 0.3422 0.048 Uiso 1 1 calc R
H17B H 0.1742 0.0569 0.3703 0.048 Uiso 1 1 calc R
C18 C 0.3065(2) 0.0472(4) 0.35878(12) 0.0354(9) Uani 1 1 d .
H18A H 0.3132 0.1474 0.3694 0.042 Uiso 1 1 calc R
H18B H 0.3388 0.0361 0.3299 0.042 Uiso 1 1 calc R
C19 C 0.3491(3) -0.0513(4) 0.39860(12) 0.0397(9) Uani 1 1 d .
H19A H 0.3233 -0.1474 0.3944 0.048 Uiso 1 1 calc R
H19B H 0.4111 -0.0603 0.3930 0.048 Uiso 1 1 calc R
C20 C 0.4344(2) -0.0959(4) -0.33522(11) 0.0300(8) Uani 1 1 d .
C21 C 0.4834(3) -0.2327(4) -0.32010(13) 0.0433(10) Uani 1 1 d .
H21A H 0.5258 -0.2537 -0.3439 0.052 Uiso 1 1 calc R
H21B H 0.4417 -0.3127 -0.3207 0.052 Uiso 1 1 calc R
C22 C 0.5319(2) -0.2272(5) -0.27004(13) 0.0463(10) Uani 1 1 d .
H22A H 0.5708 -0.3107 -0.2660 0.056 Uiso 1 1 calc R
H22B H 0.5679 -0.1400 -0.2674 0.056 Uiso 1 1 calc R
C23 C 0.4250(3) 0.4143(4) -0.41396(12) 0.0341(8) Uani 1 1 d .
C24 C 0.4524(3) 0.5523(4) -0.43864(13) 0.0449(10) Uani 1 1 d .
H24A H 0.4769 0.6186 -0.4139 0.054 Uiso 1 1 calc R
H24B H 0.4001 0.5978 -0.4539 0.054 Uiso 1 1 calc R
C25 C 0.5190(3) 0.5345(4) -0.47666(12) 0.0421(10) Uani 1 1 d .
H25A H 0.5427 0.6293 -0.4841 0.051 Uiso 1 1 calc R
H25B H 0.5674 0.4749 -0.4633 0.051 Uiso 1 1 calc R
C26 C 0.1013(2) 0.5239(4) 0.02569(12) 0.0359(9) Uani 1 1 d .
H26A H 0.0637 0.5835 0.0420 0.043 Uiso 1 1 calc R
C27 C 0.1271(2) 0.5704(4) -0.01842(12) 0.0340(8) Uani 1 1 d .
H27A H 0.1053 0.6573 -0.0317 0.041 Uiso 1 1 calc R
C28 C 0.1858(2) 0.4875(4) -0.04318(11) 0.0314(8) Uani 1 1 d .
C29 C 0.2113(3) 0.3567(4) -0.02205(13) 0.0449(10) Uani 1 1 d .
H29A H 0.2493 0.2956 -0.0375 0.054 Uiso 1 1 calc R
C30 C 0.1805(3) 0.3158(4) 0.02210(13) 0.0441(10) Uani 1 1 d .
H30A H 0.1981 0.2264 0.0352 0.053 Uiso 1 1 calc R
C31 C 0.2894(3) 0.3764(4) -0.28977(13) 0.0404(9) Uani 1 1 d .
H31A H 0.2572 0.4067 -0.3179 0.049 Uiso 1 1 calc R
C32 C 0.2790(3) 0.4505(4) -0.24734(14) 0.0446(10) Uani 1 1 d .
H32A H 0.2399 0.5283 -0.2473 0.053 Uiso 1 1 calc R
C33 C 0.3255(2) 0.4114(4) -0.20489(12) 0.0328(8) Uani 1 1 d .
C34 C 0.3813(2) 0.2931(4) -0.20738(12) 0.0326(8) Uani 1 1 d .
H34A H 0.4141 0.2609 -0.1798 0.039 Uiso 1 1 calc R
C35 C 0.3877(2) 0.2233(4) -0.25147(12) 0.0316(8) Uani 1 1 d .
H35A H 0.4253 0.1437 -0.2524 0.038 Uiso 1 1 calc R
C36 C 0.2247(3) 0.5478(4) -0.08764(12) 0.0406(10) Uani 1 1 d .
H36A H 0.2809 0.5920 -0.0774 0.049 Uiso 1 1 calc R
H36B H 0.1864 0.6253 -0.1003 0.049 Uiso 1 1 calc R
C37 C 0.2402(3) 0.4445(4) -0.12963(13) 0.0464(10) Uani 1 1 d .
H37A H 0.2534 0.3481 -0.1168 0.056 Uiso 1 1 calc R
H37B H 0.1867 0.4380 -0.1508 0.056 Uiso 1 1 calc R
C38 C 0.3153(3) 0.4950(5) -0.15884(13) 0.0468(10) Uani 1 1 d .
H38A H 0.3063 0.5968 -0.1670 0.056 Uiso 1 1 calc R
H38B H 0.3699 0.4877 -0.1386 0.056 Uiso 1 1 calc R
O1 O 0.10912(16) 0.0843(3) 0.10088(8) 0.0362(6) Uani 1 1 d .
O1W O 0.25673(17) 0.3488(3) 0.13348(10) 0.0448(7) Uani 1 1 d .
H1WA H 0.2776 0.2673 0.1381 0.067 Uiso 1 1 calc R
O2 O -0.02034(17) 0.1917(3) 0.10045(8) 0.0400(6) Uani 1 1 d .
O2W O 0.20606(17) 0.1638(3) -0.38048(10) 0.0455(7) Uani 1 1 d .
H2WA H 0.1888 0.0803 -0.3856 0.068 Uiso 1 1 calc R
O3 O 0.10185(16) 0.6008(3) 0.13882(9) 0.0421(7) Uani 1 1 d .
O4 O -0.00251(17) 0.4777(3) 0.17005(10) 0.0484(7) Uani 1 1 d .
O5 O 0.35583(16) -0.1019(3) -0.35188(9) 0.0431(6) Uani 1 1 d .
O6 O 0.47505(16) 0.0226(3) -0.33262(10) 0.0424(6) Uani 1 1 d .
O7 O 0.34702(18) 0.4095(3) -0.40032(9) 0.0444(7) Uani 1 1 d .
O8 O 0.47788(18) 0.3123(3) -0.40695(10) 0.0499(7) Uani 1 1 d .
N1 N 0.13371(17) 0.2275(3) 0.20780(9) 0.0279(6) Uani 1 1 d .
N2 N 0.34560(19) 0.0719(3) 0.54970(10) 0.0330(7) Uani 1 1 d .
N3 N 0.12681(19) 0.3985(3) 0.04671(10) 0.0331(7) Uani 1 1 d .
N4 N 0.34342(18) 0.2631(3) -0.29248(9) 0.0294(6) Uani 1 1 d .
H1WB H 0.284(2) 0.412(4) 0.1205(12) 0.034(11) Uiso 1 1 d .
H2WB H 0.171(3) 0.232(5) -0.3757(14) 0.055(14) Uiso 1 1 d .

loop_
_atom_site_aniso_label
_atom_site_aniso_U_11
_atom_site_aniso_U_22
_atom_site_aniso_U_33
_atom_site_aniso_U_23
_atom_site_aniso_U_13
_atom_site_aniso_U_12
Cd1 0.03040(15) 0.02526(14) 0.02106(13) -0.00050(11) 0.00293(10) 0.00004(11)
Cd2 0.03303(15) 0.02713(14) 0.02122(13) -0.00148(11) 0.00364(10) 0.00252(12)
C1 0.045(2) 0.033(2) 0.0146(16) 0.0019(15) 0.0033(15) -0.0033(18)
C2 0.052(2) 0.041(2) 0.029(2) -0.0043(18) 0.0004(17) -0.0130(19)
C3 0.069(3) 0.040(2) 0.026(2) -0.0056(17) -0.0016(19) -0.011(2)
C4 0.035(2) 0.0302(19) 0.0239(18) 0.0014(16) 0.0030(15) 0.0036(17)
C5 0.058(3) 0.032(2) 0.039(2) 0.0072(18) 0.0166(19) 0.010(2)
C6 0.058(3) 0.037(2) 0.045(2) 0.0029(19) 0.0208(19) 0.014(2)
C7 0.0296(19) 0.0314(19) 0.0300(19) -0.0016(16) 0.0042(15) 0.0027(16)
C8 0.034(2) 0.039(2) 0.0245(18) -0.0074(17) 0.0075(15) 0.0007(17)
C9 0.0258(18) 0.038(2) 0.0234(17) 0.0031(16) 0.0010(14) -0.0033(16)
C10 0.041(2) 0.036(2) 0.034(2) -0.0030(17) -0.0017(16) 0.0126(17)
C11 0.044(2) 0.045(2) 0.0253(19) -0.0065(18) 0.0033(16) 0.0137(19)
C12 0.044(2) 0.042(2) 0.0257(19) 0.0003(17) -0.0027(16) 0.0146(19)
C13 0.041(2) 0.038(2) 0.030(2) -0.0024(17) 0.0003(16) 0.0135(18)
C14 0.0307(18) 0.0274(17) 0.0242(17) 0.0028(15) -0.0013(14) -0.0044(16)
C15 0.055(2) 0.039(2) 0.028(2) 0.0055(18) -0.0056(18) 0.018(2)
C16 0.053(2) 0.040(2) 0.030(2) -0.0008(18) 0.0015(17) 0.0187(19)
C17 0.040(2) 0.051(2) 0.030(2) 0.0102(19) 0.0051(16) -0.0023(19)
C18 0.043(2) 0.039(2) 0.0240(18) 0.0027(17) 0.0025(16) -0.0032(18)
C19 0.051(2) 0.042(2) 0.0254(19) -0.0032(17) 0.0006(17) 0.0071(19)
C20 0.039(2) 0.0318(19) 0.0195(17) -0.0011(16) 0.0043(15) 0.0031(17)
C21 0.051(2) 0.039(2) 0.038(2) -0.0050(19) -0.0075(18) 0.007(2)
C22 0.049(3) 0.046(2) 0.043(2) -0.002(2) -0.0025(19) 0.009(2)
C23 0.048(2) 0.034(2) 0.0209(18) -0.0007(17) 0.0060(16) -0.0028(19)
C24 0.067(3) 0.037(2) 0.034(2) 0.0051(18) 0.019(2) -0.002(2)
C25 0.047(2) 0.046(2) 0.033(2) 0.0058(18) 0.0046(17) -0.0111(19)
C26 0.038(2) 0.040(2) 0.0310(19) 0.0020(18) 0.0074(16) 0.0114(18)
C27 0.040(2) 0.0341(19) 0.0280(19) 0.0052(17) 0.0040(16) 0.0116(18)
C28 0.041(2) 0.0311(19) 0.0223(17) 0.0000(16) 0.0053(15) 0.0011(17)
C29 0.061(3) 0.041(2) 0.035(2) -0.0003(18) 0.0200(19) 0.018(2)
C30 0.065(3) 0.035(2) 0.034(2) 0.0066(18) 0.0149(19) 0.013(2)
C31 0.050(2) 0.043(2) 0.0275(19) 0.0013(18) -0.0005(17) 0.0150(19)
C32 0.053(3) 0.043(2) 0.038(2) -0.0075(19) 0.0031(18) 0.020(2)
C33 0.034(2) 0.039(2) 0.0264(19) -0.0029(17) 0.0074(15) -0.0037(18)
C34 0.033(2) 0.040(2) 0.0237(18) 0.0056(16) -0.0001(15) 0.0007(17)
C35 0.034(2) 0.0300(19) 0.0308(19) 0.0021(16) 0.0039(16) 0.0047(16)
C36 0.059(3) 0.034(2) 0.031(2) 0.0006(17) 0.0157(18) 0.0053(19)
C37 0.075(3) 0.036(2) 0.031(2) -0.0077(18) 0.021(2) -0.006(2)
C38 0.049(2) 0.057(2) 0.035(2) -0.017(2) 0.0100(18) -0.007(2)
O1 0.0440(16) 0.0307(13) 0.0329(14) -0.0030(12) -0.0056(12) 0.0001(12)
O1W 0.0306(14) 0.0382(15) 0.0659(19) 0.0162(15) 0.0058(13) -0.0022(13)
O2 0.0462(16) 0.0411(15) 0.0332(14) -0.0060(12) 0.0053(12) 0.0025(13)
O2W 0.0318(15) 0.0347(15) 0.070(2) -0.0137(15) 0.0076(13) 0.0011(13)
O3 0.0456(16) 0.0359(14) 0.0469(16) -0.0064(13) 0.0183(13) -0.0020(13)
O4 0.0505(17) 0.0278(14) 0.0684(19) 0.0035(14) 0.0157(14) -0.0072(13)
O5 0.0376(16) 0.0411(15) 0.0493(16) 0.0067(13) -0.0060(13) -0.0003(13)
O6 0.0397(15) 0.0296(14) 0.0581(17) -0.0015(13) 0.0059(13) -0.0016(12)
O7 0.0536(17) 0.0342(14) 0.0477(16) 0.0004(13) 0.0193(14) 0.0013(13)
O8 0.0540(18) 0.0412(16) 0.0549(18) 0.0124(14) 0.0056(14) 0.0088(14)
N1 0.0274(15) 0.0325(15) 0.0238(15) -0.0024(13) 0.0018(12) 0.0023(13)
N2 0.0424(18) 0.0339(16) 0.0226(15) -0.0039(14) 0.0018(13) 0.0070(15)
N3 0.0406(18) 0.0341(16) 0.0251(15) 0.0012(14) 0.0066(13) -0.0006(14)
N4 0.0335(16) 0.0310(16) 0.0240(15) -0.0017(13) 0.0032(12) 0.0045(14)

loop_
_atom_type_symbol
_atom_type_description
_atom_type_scat_dispersion_real
_atom_type_scat_dispersion_imag
_atom_type_scat_source
C C 0.0033 0.0016 'International Tables Vol C Tables 4.2.6.8 and 6.1.1.4'
H H 0.0000 0.0000 'International Tables Vol C Tables 4.2.6.8 and 6.1.1.4'
Cd Cd -0.8075 1.2024 'International Tables Vol C Tables 4.2.6.8 and 6.1.1.4'
N N 0.0061 0.0033 'International Tables Vol C Tables 4.2.6.8 and 6.1.1.4'
O O 0.0106 0.0060 'International Tables Vol C Tables 4.2.6.8 and 6.1.1.4'

loop_
_geom_angle_atom_site_label_1
_geom_angle_atom_site_label_2
_geom_angle_atom_site_label_3
_geom_angle
_geom_angle_site_symmetry_1
_geom_angle_site_symmetry_3
O1W Cd1 N1 81.37(9) . .
O1W Cd1 O2 143.40(9) . .
N1 Cd1 O2 100.25(9) . .
O1W Cd1 O4 130.60(10) . .
N1 Cd1 O4 84.67(9) . .
O2 Cd1 O4 85.68(9) . .
O1W Cd1 N3 79.16(10) . .
N1 Cd1 N3 157.22(9) . .
O2 Cd1 N3 88.57(9) . .
O4 Cd1 N3 117.15(10) . .
O1W Cd1 O1 90.14(9) . .
N1 Cd1 O1 83.87(9) . .
O2 Cd1 O1 54.16(8) . .
O4 Cd1 O1 135.04(8) . .
N3 Cd1 O1 84.46(9) . .
O1W Cd1 O3 87.51(9) . .
N1 Cd1 O3 109.03(9) . .
O2 Cd1 O3 124.99(9) . .
O4 Cd1 O3 53.28(8) . .
N3 Cd1 O3 81.89(9) . .
O1 Cd1 O3 166.35(8) . .
O1W Cd1 C1 117.09(10) . .
N1 Cd1 C1 92.95(9) . .
O2 Cd1 C1 26.78(9) . .
O4 Cd1 C1 110.74(10) . .
N3 Cd1 C1 85.52(9) . .
O1 Cd1 C1 27.39(9) . .
O3 Cd1 C1 149.64(10) . .
O1W Cd1 C4 109.85(10) . .
N1 Cd1 C4 97.12(9) . .
O2 Cd1 C4 106.23(9) . .
O4 Cd1 C4 26.44(8) . .
N3 Cd1 C4 100.52(10) . .
O1 Cd1 C4 159.93(9) . .
O3 Cd1 C4 26.85(8) . .
C1 Cd1 C4 132.94(11) . .
O2W Cd2 N4 86.61(10) . .
O2W Cd2 N2 81.82(10) . 1_554
N4 Cd2 N2 168.38(10) . 1_554
O2W Cd2 O6 138.67(9) . .
N4 Cd2 O6 86.14(9) . .
N2 Cd2 O6 103.19(9) 1_554 .
O2W Cd2 O7 84.59(9) . .
N4 Cd2 O7 86.89(9) . .
N2 Cd2 O7 91.07(9) 1_554 .
O6 Cd2 O7 135.44(9) . .
O2W Cd2 O8 133.78(10) . .
N4 Cd2 O8 106.62(9) . .
N2 Cd2 O8 81.06(10) 1_554 .
O6 Cd2 O8 87.12(8) . .
O7 Cd2 O8 53.28(8) . .
O2W Cd2 O5 88.73(9) . .
N4 Cd2 O5 100.44(9) . .
N2 Cd2 O5 80.32(9) 1_554 .
O6 Cd2 O5 52.95(8) . .
O7 Cd2 O5 169.78(9) . .
O8 Cd2 O5 129.63(8) . .
O2W Cd2 C23 109.51(11) . .
N4 Cd2 C23 98.26(10) . .
N2 Cd2 C23 84.82(10) 1_554 .
O6 Cd2 C23 111.79(10) . .
O7 Cd2 C23 26.93(9) . .
O8 Cd2 C23 26.37(9) . .
O5 Cd2 C23 154.57(10) . .
O2W Cd2 C20 114.37(10) . .
N4 Cd2 C20 94.42(9) . .
N2 Cd2 C20 91.21(10) 1_554 .
O6 Cd2 C20 26.39(9) . .
O7 Cd2 C20 161.04(10) . .
O8 Cd2 C20 108.60(9) . .
O5 Cd2 C20 26.58(9) . .
C23 Cd2 C20 134.86(11) . .
O2 C1 O1 121.8(3) . .
O2 C1 C2 120.4(3) . .
O1 C1 C2 117.8(3) . .
O2 C1 Cd1 59.60(18) . .
O1 C1 Cd1 62.22(18) . .
C2 C1 Cd1 176.1(2) . .
C3 C2 C1 110.9(3) . .
C3 C2 H2A 109.5 . .
C1 C2 H2A 109.5 . .
C3 C2 H2B 109.5 . .
C1 C2 H2B 109.5 . .
H2A C2 H2B 108.0 . .
C2 C3 C3 112.7(4) . 3
C2 C3 H3A 109.1 . .
C3 C3 H3A 109.1 3 .
C2 C3 H3B 109.1 . .
C3 C3 H3B 109.1 3 .
H3A C3 H3B 107.8 . .
O4 C4 O3 121.1(3) . .
O4 C4 C5 119.3(3) . .
O3 C4 C5 119.5(3) . .
O4 C4 Cd1 59.28(18) . .
O3 C4 Cd1 61.80(18) . .
C5 C4 Cd1 178.1(3) . .
C4 C5 C6 114.3(3) . .
C4 C5 H5A 108.7 . .
C6 C5 H5A 108.7 . .
C4 C5 H5B 108.7 . .
C6 C5 H5B 108.7 . .
H5A C5 H5B 107.6 . .
C6 C6 C5 112.8(4) 2 .
C6 C6 H6A 109.0 2 .
C5 C6 H6A 109.0 . .
C6 C6 H6B 109.0 2 .
C5 C6 H6B 109.0 . .
H6A C6 H6B 107.8 . .
N1 C7 C8 124.1(3) . .
N1 C7 H7A 117.9 . .
C8 C7 H7A 117.9 . .
C7 C8 C9 120.3(3) . .
C7 C8 H8A 119.9 . .
C9 C8 H8A 119.9 . .
C8 C9 C10 115.6(3) . .
C8 C9 C17 123.2(3) . .
C10 C9 C17 121.2(3) . .
C11 C10 C9 121.2(3) . .
C11 C10 H10A 119.4 . .
C9 C10 H10A 119.4 . .
N1 C11 C10 122.9(3) . .
N1 C11 H11A 118.6 . .
C10 C11 H11A 118.6 . .
N2 C12 C13 123.4(3) . .
N2 C12 H12A 118.3 . .
C13 C12 H12A 118.3 . .
C12 C13 C14 120.4(3) . .
C12 C13 H13A 119.8 . .
C14 C13 H13A 119.8 . .
C13 C14 C15 116.2(3) . .
C13 C14 C19 118.7(3) . .
C15 C14 C19 125.1(3) . .
C16 C15 C14 120.2(3) . .
C16 C15 H15A 119.9 . .
C14 C15 H15A 119.9 . .
N2 C16 C15 123.7(3) . .
N2 C16 H16A 118.1 . .
C15 C16 H16A 118.1 . .
C9 C17 C18 111.3(3) . .
C9 C17 H17A 109.4 . .
C18 C17 H17A 109.4 . .
C9 C17 H17B 109.4 . .
C18 C17 H17B 109.4 . .
H17A C17 H17B 108.0 . .
C17 C18 C19 116.0(3) . .
C17 C18 H18A 108.3 . .
C19 C18 H18A 108.3 . .
C17 C18 H18B 108.3 . .
C19 C18 H18B 108.3 . .
H18A C18 H18B 107.4 . .
C14 C19 C18 118.7(3) . .
C14 C19 H19A 107.6 . .
C18 C19 H19A 107.6 . .
C14 C19 H19B 107.6 . .
C18 C19 H19B 107.6 . .
H19A C19 H19B 107.1 . .
O6 C20 O5 120.9(3) . .
O6 C20 C21 118.5(3) . .
O5 C20 C21 120.4(3) . .
O6 C20 Cd2 57.26(18) . .
O5 C20 Cd2 63.77(19) . .
C21 C20 Cd2 173.1(2) . .
C20 C21 C22 115.1(3) . .
C20 C21 H21A 108.5 . .
C22 C21 H21A 108.5 . .
C20 C21 H21B 108.5 . .
C22 C21 H21B 108.5 . .
H21A C21 H21B 107.5 . .
C22 C22 C21 111.5(4) 2_654 .
C22 C22 H22A 109.3 2_654 .
C21 C22 H22A 109.3 . .
C22 C22 H22B 109.3 2_654 .
C21 C22 H22B 109.3 . .
H22A C22 H22B 108.0 . .
O8 C23 O7 122.4(3) . .
O8 C23 C24 120.5(3) . .
O7 C23 C24 117.1(3) . .
O8 C23 Cd2 63.84(19) . .
O7 C23 Cd2 58.63(18) . .
C24 C23 Cd2 175.4(3) . .
C23 C24 C25 116.0(3) . .
C23 C24 H24A 108.3 . .
C25 C24 H24A 108.3 . .
C23 C24 H24B 108.3 . .
C25 C24 H24B 108.3 . .
H24A C24 H24B 107.4 . .
C25 C25 C24 113.5(4) 3_664 .
C25 C25 H25A 108.9 3_664 .
C24 C25 H25A 108.9 . .
C25 C25 H25B 108.9 3_664 .
C24 C25 H25B 108.9 . .
H25A C25 H25B 107.7 . .
N3 C26 C27 124.2(3) . .
N3 C26 H26A 117.9 . .
C27 C26 H26A 117.9 . .
C26 C27 C28 119.8(3) . .
C26 C27 H27A 120.1 . .
C28 C27 H27A 120.1 . .
C29 C28 C27 116.2(3) . .
C29 C28 C36 123.4(3) . .
C27 C28 C36 120.1(3) . .
C28 C29 C30 120.4(3) . .
C28 C29 H29A 119.8 . .
C30 C29 H29A 119.8 . .
N3 C30 C29 123.2(3) . .
N3 C30 H30A 118.4 . .
C29 C30 H30A 118.4 . .
N4 C31 C32 122.9(3) . .
N4 C31 H31A 118.5 . .
C32 C31 H31A 118.5 . .
C31 C32 C33 121.0(3) . .
C31 C32 H32A 119.5 . .
C33 C32 H32A 119.5 . .
C32 C33 C34 116.4(3) . .
C32 C33 C38 120.7(3) . .
C34 C33 C38 122.9(3) . .
C33 C34 C35 119.2(3) . .
C33 C34 H34A 120.4 . .
C35 C34 H34A 120.4 . .
N4 C35 C34 124.0(3) . .
N4 C35 H35A 118.0 . .
C34 C35 H35A 118.0 . .
C28 C36 C37 118.6(3) . .
C28 C36 H36A 107.7 . .
C37 C36 H36A 107.7 . .
C28 C36 H36B 107.7 . .
C37 C36 H36B 107.7 . .
H36A C36 H36B 107.1 . .
C38 C37 C36 111.9(3) . .
C38 C37 H37A 109.2 . .
C36 C37 H37A 109.2 . .
C38 C37 H37B 109.2 . .
C36 C37 H37B 109.2 . .
H37A C37 H37B 107.9 . .
C33 C38 C37 114.7(3) . .
C33 C38 H38A 108.6 . .
C37 C38 H38A 108.6 . .
C33 C38 H38B 108.6 . .
C37 C38 H38B 108.6 . .
H38A C38 H38B 107.6 . .
C1 O1 Cd1 90.4(2) . .
Cd1 O1W H1WA 109.5 . .
Cd1 O1W H1WB 125(3) . .
H1WA O1W H1WB 120.6 . .
C1 O2 Cd1 93.6(2) . .
Cd2 O2W H2WA 109.5 . .
Cd2 O2W H2WB 128(3) . .
H2WA O2W H2WB 121.5 . .
C4 O3 Cd1 91.4(2) . .
C4 O4 Cd1 94.3(2) . .
C20 O5 Cd2 89.6(2) . .
C20 O6 Cd2 96.3(2) . .
C23 O7 Cd2 94.4(2) . .
C23 O8 Cd2 89.8(2) . .
C11 N1 C7 116.0(3) . .
C11 N1 Cd1 118.2(2) . .
C7 N1 Cd1 125.9(2) . .
C16 N2 C12 116.0(3) . .
C16 N2 Cd2 120.3(2) . 1_556
C12 N2 Cd2 123.4(2) . 1_556
C30 N3 C26 116.1(3) . .
C30 N3 Cd1 118.9(2) . .
C26 N3 Cd1 124.1(2) . .
C35 N4 C31 116.5(3) . .
C35 N4 Cd2 126.2(2) . .
C31 N4 Cd2 117.0(2) . .

loop_
_geom_bond_atom_site_label_1
_geom_bond_atom_site_label_2
_geom_bond_distance
_geom_bond_site_symmetry_2
Cd1 O1W 2.338(3) .
Cd1 N1 2.382(3) .
Cd1 O2 2.389(2) .
Cd1 O4 2.397(3) .
Cd1 N3 2.419(3) .
Cd1 O1 2.446(2) .
Cd1 O3 2.451(3) .
Cd1 C1 2.764(3) .
Cd1 C4 2.781(3) .
Cd2 O2W 2.341(3) .
Cd2 N4 2.359(3) .
Cd2 N2 2.362(3) 1_554
Cd2 O6 2.368(2) .
Cd2 O7 2.393(2) .
Cd2 O8 2.508(3) .
Cd2 O5 2.510(3) .
Cd2 C23 2.794(3) .
Cd2 C20 2.798(3) .
C1 O2 1.248(4) .
C1 O1 1.272(4) .
C1 C2 1.514(5) .
C2 C3 1.500(5) .
C2 H2A 0.9700 .
C2 H2B 0.9700 .
C3 C3 1.529(7) 3
C3 H3A 0.9700 .
C3 H3B 0.9700 .
C4 O4 1.242(4) .
C4 O3 1.256(4) .
C4 C5 1.513(5) .
C5 C6 1.522(5) .
C5 H5A 0.9700 .
C5 H5B 0.9700 .
C6 C6 1.522(8) 2
C6 H6A 0.9700 .
C6 H6B 0.9700 .
C7 N1 1.340(4) .
C7 C8 1.371(5) .
C7 H7A 0.9300 .
C8 C9 1.384(5) .
C8 H8A 0.9300 .
C9 C10 1.384(5) .
C9 C17 1.500(5) .
C10 C11 1.377(5) .
C10 H10A 0.9300 .
C11 N1 1.340(4) .
C11 H11A 0.9300 .
C12 N2 1.340(4) .
C12 C13 1.373(5) .
C12 H12A 0.9300 .
C13 C14 1.377(5) .
C13 H13A 0.9300 .
C14 C15 1.381(5) .
C14 C19 1.516(4) .
C15 C16 1.374(5) .
C15 H15A 0.9300 .
C16 N2 1.331(4) .
C16 H16A 0.9300 .
C17 C18 1.524(5) .
C17 H17A 0.9700 .
C17 H17B 0.9700 .
C18 C19 1.532(5) .
C18 H18A 0.9700 .
C18 H18B 0.9700 .
C19 H19A 0.9700 .
C19 H19B 0.9700 .
C20 O6 1.252(4) .
C20 O5 1.252(4) .
C20 C21 1.505(5) .
C21 C22 1.521(5) .
C21 H21A 0.9700 .
C21 H21B 0.9700 .
C22 C22 1.521(7) 2_654
C22 H22A 0.9700 .
C22 H22B 0.9700 .
C23 O8 1.241(4) .
C23 O7 1.270(4) .
C23 C24 1.512(5) .
C24 C25 1.516(5) .
C24 H24A 0.9700 .
C24 H24B 0.9700 .
C25 C25 1.514(7) 3_664
C25 H25A 0.9700 .
C25 H25B 0.9700 .
C26 N3 1.335(4) .
C26 C27 1.372(5) .
C26 H26A 0.9300 .
C27 C28 1.389(5) .
C27 H27A 0.9300 .
C28 C29 1.380(5) .
C28 C36 1.504(4) .
C29 C30 1.386(5) .
C29 H29A 0.9300 .
C30 N3 1.334(4) .
C30 H30A 0.9300 .
C31 N4 1.332(4) .
C31 C32 1.372(5) .
C31 H31A 0.9300 .
C32 C33 1.373(5) .
C32 H32A 0.9300 .
C33 C34 1.383(5) .
C33 C38 1.501(5) .
C34 C35 1.384(5) .
C34 H34A 0.9300 .
C35 N4 1.327(4) .
C35 H35A 0.9300 .
C36 C37 1.528(5) .
C36 H36A 0.9700 .
C36 H36B 0.9700 .
C37 C38 1.516(5) .
C37 H37A 0.9700 .
C37 H37B 0.9700 .
C38 H38A 0.9700 .
C38 H38B 0.9700 .
O1W H1WA 0.8200 .
O1W H1WB 0.81(4) .
O2W H2WA 0.8200 .
O2W H2WB 0.84(4) .
N2 Cd2 2.362(3) 1_556
